data_7154072
loop_
_publ_author_name
'Wu, Di'
'Ge, Haojie'
'Chen, Zhao'
'Liang, Jinhua'
'Huang, Jie'
'Zhang, Yufeng'
'Chen, Xiaoqiang'
'Meng, Xianggao'
'Liu, Sheng Hua'
'Yin, Jun'

_publ_section_title
;
 Imides modified benzopicenes: synthesis, solid structure and
 optoelectronic properties.
;
_journal_issue 44
_journal_name_full 'Organic &amp; biomolecular chemistry'
_journal_page_first 8902
_journal_page_last 8910
_journal_paper_doi 10.1039/c4ob01486c
_journal_volume 12
_journal_year 2014
_chemical_formula_sum 'C39 H32 N2 O5'
_chemical_formula_weight 608.67
_chemical_name_systematic
; 
 ? 
;
_space_group_IT_number 14
_symmetry_cell_setting monoclinic
_symmetry_space_group_name_Hall '-P 2ybc'
_symmetry_space_group_name_H-M 'P 1 21/c 1'
_atom_sites_solution_hydrogens geom
_atom_sites_solution_primary direct
_atom_sites_solution_secondary difmap
_audit_creation_method SHELXL-97
_cell_angle_alpha 90.00
_cell_angle_beta 93.9960(10)
_cell_angle_gamma 90.00
_cell_formula_units_Z 4
_cell_length_a 12.7675(2)
_cell_length_b 31.0308(5)
_cell_length_c 7.55930(10)
_cell_measurement_reflns_used 9226
_cell_measurement_temperature 298(2)
_cell_measurement_theta_max 51.23
_cell_measurement_theta_min 2.85
_cell_volume 2987.61(8)
_computing_cell_refinement 'Bruker SAINT'
_computing_data_collection 'Bruker APEX2'
_computing_data_reduction 'Bruker SAINT'
_computing_molecular_graphics 'Bruker SHELXTL'
_computing_publication_material 'Bruker SHELXTL'
_computing_structure_refinement 'SHELXL-97 (Sheldrick, 1997)'
_computing_structure_solution 'SHELXS-97 (Sheldrick, 1990)'
_diffrn_ambient_temperature 298(2)
_diffrn_measured_fraction_theta_full 0.977
_diffrn_measured_fraction_theta_max 0.977
_diffrn_measurement_device_type 'Bruker APEX-II CCD'
_diffrn_measurement_method '\f and \w scans'
_diffrn_radiation_monochromator graphite
_diffrn_radiation_source 'fine-focus sealed tube'
_diffrn_radiation_type CuK\a
_diffrn_radiation_wavelength 1.54178
_diffrn_reflns_av_R_equivalents 0.0266
_diffrn_reflns_av_sigmaI/netI 0.0198
_diffrn_reflns_limit_h_max 12
_diffrn_reflns_limit_h_min -12
_diffrn_reflns_limit_k_max 31
_diffrn_reflns_limit_k_min -31
_diffrn_reflns_limit_l_max 7
_diffrn_reflns_limit_l_min -7
_diffrn_reflns_number 20731
_diffrn_reflns_theta_full 51.28
_diffrn_reflns_theta_max 51.28
_diffrn_reflns_theta_min 2.85
_diffrn_standards_number 0
_exptl_absorpt_coefficient_mu 0.722
_exptl_absorpt_correction_T_max 0.9313
_exptl_absorpt_correction_T_min 0.8994
_exptl_absorpt_correction_type none
_exptl_crystal_density_diffrn 1.353
_exptl_crystal_density_method 'not measured'
_exptl_crystal_F_000 1280
_exptl_crystal_size_max 0.15
_exptl_crystal_size_mid 0.12
_exptl_crystal_size_min 0.10
_refine_diff_density_max 0.312
_refine_diff_density_min -0.212
_refine_diff_density_rms 0.035
_refine_ls_extinction_coef 0.00022(6)
_refine_ls_extinction_expression Fc^*^=kFc[1+0.001xFc^2^\l^3^/sin(2\q)]^-1/4^
_refine_ls_extinction_method SHELXL
_refine_ls_goodness_of_fit_ref 1.115
_refine_ls_hydrogen_treatment mixed
_refine_ls_matrix_type full
_refine_ls_number_parameters 468
_refine_ls_number_reflns 3177
_refine_ls_number_restraints 26
_refine_ls_restrained_S_all 1.166
_refine_ls_R_factor_all 0.0650
_refine_ls_R_factor_gt 0.0625
_refine_ls_shift/su_max 0.000
_refine_ls_shift/su_mean 0.000
_refine_ls_structure_factor_coef Fsqd
_refine_ls_weighting_details 'calc w=1/[\s^2^(Fo^2^)+(0.0406P)^2^+3.3300P] where P=(Fo^2^+2Fc^2^)/3'
_refine_ls_weighting_scheme calc
_refine_ls_wR_factor_gt 0.1466
_refine_ls_wR_factor_ref 0.1483
_reflns_number_gt 3002
_reflns_number_total 3177
_reflns_threshold_expression >2sigma(I)
_cod_data_source_file c4ob01486c2.cif
_cod_data_source_block e:\130912g\work\t
_cod_depositor_comments
;
The following automatic conversions were performed:

'_symmetry_cell_setting' value 'Monoclinic' changed to 'monoclinic'
according to
/usr/data/users/saulius/crontab/automatic-downloads/rss-feeds/RSC/lib/dictionaries/cif_core.dic
dictionary named 'cif_core.dic' version 2.4.2 from 2011-04-26.

Automatic conversion script
Id: cif_fix_values 2281 2013-09-26 08:29:07Z andrius 

 Adding full bibliography for 7154071--7154072.cif.
;
_cod_original_sg_symbol_H-M 'P 21/c'
_cod_database_code 7154072

loop_
_symmetry_equiv_pos_as_xyz
'x, y, z'
'-x, y+1/2, -z+1/2'
'-x, -y, -z'
'x, -y-1/2, z-1/2'

loop_
_atom_site_label
_atom_site_type_symbol
_atom_site_fract_x
_atom_site_fract_y
_atom_site_fract_z
_atom_site_U_iso_or_equiv
_atom_site_adp_type
_atom_site_occupancy
_atom_site_symmetry_multiplicity
_atom_site_calc_flag
_atom_site_refinement_flags
_atom_site_disorder_assembly
_atom_site_disorder_group
C1 C 0.8439(4) 0.24794(18) 0.6147(6) 0.0811(13) Uani 1 1 d D . .
H1 H 0.9037 0.2648 0.5939 0.097 Uiso 0.708(7) 1 d PR A 1
C2 C 0.8538(3) 0.20395(18) 0.6384(5) 0.0796(13) Uani 1 1 d D A .
H2 H 0.9213 0.1910 0.6302 0.096 Uiso 0.292(7) 1 d PR A 2
C3 C 0.7671(3) 0.17945(14) 0.6712(5) 0.0689(11) Uani 1 1 d . . .
H3 H 0.7744 0.1498 0.6834 0.083 Uiso 1 1 calc R A .
C4 C 0.6677(3) 0.19830(12) 0.6867(5) 0.0584(10) Uani 1 1 d . A .
C5 C 0.6588(3) 0.24350(12) 0.6636(4) 0.0569(10) Uani 1 1 d . . .
C6 C 0.7485(3) 0.26662(14) 0.6252(5) 0.0687(11) Uani 1 1 d . A .
H6 H 0.7424 0.2961 0.6060 0.082 Uiso 1 1 calc R . .
C7 C 0.5561(3) 0.26365(11) 0.6537(4) 0.0544(10) Uani 1 1 d . A .
C8 C 0.4690(3) 0.23713(11) 0.6115(5) 0.0536(9) Uani 1 1 d . . .
C9 C 0.4781(3) 0.19050(11) 0.6334(4) 0.0530(9) Uani 1 1 d . A .
C10 C 0.5737(3) 0.17216(11) 0.6967(4) 0.0540(9) Uani 1 1 d . . .
C11 C 0.5747(3) 0.12763(12) 0.7536(5) 0.0584(10) Uani 1 1 d . A .
C12 C 0.6567(3) 0.10843(13) 0.8596(5) 0.0686(11) Uani 1 1 d . . .
H12 H 0.7145 0.1250 0.8985 0.082 Uiso 1 1 calc R A .
C13 C 0.6536(4) 0.06587(14) 0.9069(6) 0.0787(13) Uani 1 1 d . A .
H13 H 0.7084 0.0543 0.9793 0.094 Uiso 1 1 calc R . .
C14 C 0.5703(4) 0.03978(14) 0.8486(6) 0.0803(13) Uani 1 1 d . . .
H14 H 0.5718 0.0104 0.8735 0.096 Uiso 1 1 calc R A .
C15 C 0.4858(3) 0.05751(12) 0.7542(5) 0.0693(11) Uani 1 1 d . A .
C16 C 0.4855(3) 0.10168(11) 0.7094(5) 0.0584(10) Uani 1 1 d . . .
C17 C 0.3940(3) 0.12037(11) 0.6262(5) 0.0600(10) Uani 1 1 d . A .
C18 C 0.3899(3) 0.16370(11) 0.5966(5) 0.0582(10) Uani 1 1 d . . .
H18 H 0.3273 0.1760 0.5508 0.070 Uiso 1 1 calc R A .
C19 C 0.3003(4) 0.09416(13) 0.5768(6) 0.0741(12) Uani 1 1 d . . .
C20 C 0.3934(4) 0.03040(14) 0.7029(6) 0.0809(13) Uani 1 1 d . . .
C21 C 0.3726(3) 0.25629(12) 0.5554(5) 0.0611(10) Uani 1 1 d . A .
H21 H 0.3162 0.2386 0.5196 0.073 Uiso 1 1 calc R . .
C22 C 0.3588(3) 0.29995(12) 0.5516(5) 0.0627(10) Uani 1 1 d . . .
C23 C 0.4402(3) 0.32712(11) 0.6198(5) 0.0589(10) Uani 1 1 d . A .
C24 C 0.5389(3) 0.30935(11) 0.6766(5) 0.0574(10) Uani 1 1 d . . .
C25 C 0.6127(3) 0.33756(13) 0.7649(5) 0.0679(11) Uani 1 1 d . A .
H25 H 0.6771 0.3267 0.8092 0.081 Uiso 1 1 calc R . .
C26 C 0.5912(4) 0.38034(14) 0.7866(6) 0.0776(13) Uani 1 1 d . . .
H26 H 0.6407 0.3979 0.8472 0.093 Uiso 1 1 calc R A .
C27 C 0.4962(4) 0.39795(13) 0.7190(6) 0.0791(13) Uani 1 1 d . A .
H27 H 0.4837 0.4273 0.7296 0.095 Uiso 1 1 calc R . .
C28 C 0.4214(4) 0.37171(12) 0.6368(5) 0.0680(11) Uani 1 1 d . . .
C29 C 0.3200(4) 0.39007(14) 0.5704(6) 0.0783(13) Uani 1 1 d . A .
C30 C 0.2572(4) 0.31762(14) 0.4861(6) 0.0801(13) Uani 1 1 d . A .
C31 C 0.2104(4) 0.02340(15) 0.5719(7) 0.0995(16) Uani 1 1 d D . .
H31A H 0.1493 0.0419 0.5537 0.119 Uiso 0.56(2) 1 calc PR A 1
H31B H 0.1986 0.0040 0.6690 0.119 Uiso 0.56(2) 1 calc PR A 1
H31C H 0.1475 0.0401 0.5879 0.119 Uiso 0.44(2) 1 d PR A 2
H31D H 0.2097 -0.0017 0.6483 0.119 Uiso 0.44(2) 1 d PR A 2
C32 C 0.2238(11) -0.0022(7) 0.407(2) 0.132(8) Uani 0.56(2) 1 d PD A 1
H32A H 0.2826 -0.0218 0.4269 0.159 Uiso 0.56(2) 1 calc PR A 1
H32B H 0.2393 0.0171 0.3111 0.159 Uiso 0.56(2) 1 calc PR A 1
C33 C 0.1243(18) -0.0279(6) 0.354(3) 0.184(12) Uani 0.56(2) 1 d PD A 1
H33A H 0.1431 -0.0563 0.3124 0.221 Uiso 0.56(2) 1 calc PR A 1
H33B H 0.0831 -0.0314 0.4556 0.221 Uiso 0.56(2) 1 calc PR A 1
C34 C 0.0604(12) -0.0047(5) 0.209(3) 0.172(7) Uani 0.56(2) 1 d PD A 1
H34A H 0.0479 0.0244 0.2455 0.259 Uiso 0.56(2) 1 calc PR A 1
H34B H -0.0055 -0.0192 0.1854 0.259 Uiso 0.56(2) 1 calc PR A 1
H34C H 0.0980 -0.0043 0.1032 0.259 Uiso 0.56(2) 1 calc PR A 1
C32' C 0.215(2) 0.0088(11) 0.384(3) 0.179(16) Uani 0.44(2) 1 d PD A 2
H32C H 0.2731 -0.0109 0.3768 0.215 Uiso 0.44(2) 1 calc PR A 2
H32D H 0.2278 0.0336 0.3104 0.215 Uiso 0.44(2) 1 calc PR A 2
C33' C 0.1135(19) -0.0138(8) 0.307(3) 0.122(10) Uani 0.44(2) 1 d PD A 2
H33C H 0.0533 0.0043 0.3250 0.146 Uiso 0.44(2) 1 calc PR A 2
H33D H 0.1173 -0.0182 0.1810 0.146 Uiso 0.44(2) 1 calc PR A 2
C34' C 0.1006(14) -0.0554(7) 0.395(3) 0.162(9) Uani 0.44(2) 1 d PD A 2
H34D H 0.1659 -0.0708 0.4002 0.243 Uiso 0.44(2) 1 calc PR A 2
H34E H 0.0477 -0.0719 0.3288 0.243 Uiso 0.44(2) 1 calc PR A 2
H34F H 0.0797 -0.0507 0.5129 0.243 Uiso 0.44(2) 1 calc PR A 2
C35 C 0.1379(4) 0.37937(16) 0.4482(8) 0.1060(17) Uani 1 1 d D A .
H35A H 0.1077 0.3640 0.3451 0.127 Uiso 1 1 calc R . .
H35B H 0.1432 0.4096 0.4178 0.127 Uiso 1 1 calc R . .
C36 C 0.0667(4) 0.3739(2) 0.6059(8) 0.138(2) Uani 1 1 d D . .
H36A H 0.0671 0.3438 0.6397 0.166 Uiso 1 1 calc R . .
H36B H 0.0977 0.3901 0.7061 0.166 Uiso 1 1 calc R . .
C37 C -0.0398(5) 0.3873(3) 0.5737(10) 0.173(3) Uani 1 1 d D . .
H37A H -0.0720 0.3713 0.4740 0.207 Uiso 1 1 calc R . .
H37B H -0.0416 0.4177 0.5426 0.207 Uiso 1 1 calc R . .
C38 C -0.1022(6) 0.3803(3) 0.7338(10) 0.174(3) Uani 1 1 d D . .
H38A H -0.1058 0.3500 0.7586 0.261 Uiso 1 1 calc R . .
H38B H -0.1719 0.3915 0.7104 0.261 Uiso 1 1 calc R . .
H38C H -0.0685 0.3949 0.8342 0.261 Uiso 1 1 calc R . .
C76 C 1.0349(5) 0.2066(3) 0.5578(12) 0.097(3) Uani 0.708(7) 1 d PD A 1
H76A H 1.0157 0.2191 0.4440 0.145 Uiso 0.708(7) 1 calc PR A 1
H76B H 1.0923 0.1870 0.5477 0.145 Uiso 0.708(7) 1 calc PR A 1
H76C H 1.0558 0.2290 0.6405 0.145 Uiso 0.708(7) 1 calc PR A 1
O1 O 0.9467(3) 0.18384(13) 0.6195(6) 0.0852(17) Uani 0.708(7) 1 d PD A 1
C76' C 1.0278(10) 0.2402(7) 0.548(3) 0.103(7) Uani 0.292(7) 1 d PD A 2
H76D H 1.0599 0.2312 0.6606 0.155 Uiso 0.292(7) 1 calc PR A 2
H76E H 1.0757 0.2582 0.4892 0.155 Uiso 0.292(7) 1 calc PR A 2
H76F H 1.0107 0.2153 0.4763 0.155 Uiso 0.292(7) 1 calc PR A 2
O1' O 0.9351(7) 0.2636(3) 0.5746(13) 0.088(4) Uani 0.292(7) 1 d PD A 2
N1 N 0.2427(3) 0.36204(11) 0.5008(5) 0.0788(10) Uani 1 1 d D . .
N2 N 0.3054(3) 0.05036(10) 0.6191(5) 0.0825(11) Uani 1 1 d D A .
O2 O 0.2209(3) 0.10941(9) 0.5040(5) 0.1007(11) Uani 1 1 d . A .
O3 O 0.3911(3) -0.00807(10) 0.7310(5) 0.1141(13) Uani 1 1 d . A .
O4 O 0.3028(3) 0.42890(10) 0.5699(5) 0.1086(12) Uani 1 1 d . . .
O5 O 0.1865(3) 0.29533(11) 0.4207(6) 0.1206(14) Uani 1 1 d . . .

loop_
_atom_site_aniso_label
_atom_site_aniso_U_11
_atom_site_aniso_U_22
_atom_site_aniso_U_33
_atom_site_aniso_U_23
_atom_site_aniso_U_13
_atom_site_aniso_U_12
C1 0.079(4) 0.102(4) 0.061(3) 0.004(2) -0.008(2) -0.008(3)
C2 0.054(3) 0.127(5) 0.056(3) -0.008(3) -0.006(2) 0.007(3)
C3 0.068(3) 0.080(3) 0.058(3) 0.000(2) -0.006(2) 0.007(2)
C4 0.062(3) 0.071(3) 0.040(2) -0.0009(18) -0.0058(17) 0.004(2)
C5 0.062(3) 0.068(3) 0.041(2) 0.0054(17) -0.0035(17) -0.009(2)
C6 0.067(3) 0.083(3) 0.055(3) 0.006(2) -0.004(2) -0.007(2)
C7 0.067(3) 0.057(2) 0.039(2) 0.0060(16) 0.0014(17) -0.005(2)
C8 0.062(2) 0.051(2) 0.048(2) 0.0000(17) -0.0009(17) 0.0027(19)
C9 0.061(2) 0.051(2) 0.046(2) -0.0017(17) 0.0030(17) 0.0015(19)
C10 0.063(2) 0.056(2) 0.042(2) -0.0031(17) 0.0026(17) 0.0035(19)
C11 0.071(3) 0.056(2) 0.048(2) -0.0042(18) 0.0033(19) 0.013(2)
C12 0.077(3) 0.068(3) 0.060(3) -0.001(2) -0.002(2) 0.013(2)
C13 0.096(3) 0.072(3) 0.068(3) 0.007(2) -0.002(2) 0.027(3)
C14 0.106(4) 0.057(3) 0.077(3) 0.004(2) 0.004(3) 0.018(3)
C15 0.091(3) 0.053(3) 0.064(3) -0.002(2) 0.004(2) 0.011(2)
C16 0.078(3) 0.046(2) 0.052(2) -0.0029(17) 0.0049(19) 0.009(2)
C17 0.073(3) 0.049(2) 0.059(2) -0.0053(18) 0.004(2) 0.002(2)
C18 0.064(2) 0.050(2) 0.060(2) -0.0025(18) 0.0007(19) 0.0058(19)
C19 0.082(3) 0.049(3) 0.089(3) -0.004(2) -0.007(3) 0.000(2)
C20 0.108(4) 0.051(3) 0.083(3) -0.001(2) -0.004(3) 0.005(3)
C21 0.066(3) 0.050(2) 0.066(3) -0.0037(18) -0.0047(19) -0.0034(19)
C22 0.076(3) 0.052(2) 0.059(3) -0.0003(18) -0.001(2) 0.002(2)
C23 0.081(3) 0.050(2) 0.047(2) 0.0034(17) 0.010(2) -0.003(2)
C24 0.078(3) 0.052(2) 0.042(2) 0.0029(17) 0.0047(18) -0.013(2)
C25 0.085(3) 0.067(3) 0.052(2) 0.005(2) 0.008(2) -0.017(2)
C26 0.104(4) 0.064(3) 0.067(3) -0.007(2) 0.014(3) -0.027(3)
C27 0.112(4) 0.050(2) 0.079(3) -0.006(2) 0.033(3) -0.016(3)
C28 0.093(3) 0.050(3) 0.063(3) 0.0043(19) 0.022(2) -0.006(2)
C29 0.093(3) 0.056(3) 0.090(3) 0.006(2) 0.032(3) 0.009(3)
C30 0.091(3) 0.056(3) 0.091(3) 0.000(2) -0.006(3) 0.016(3)
C31 0.104(4) 0.067(3) 0.128(5) -0.006(3) 0.014(3) -0.006(3)
C32 0.122(12) 0.121(12) 0.151(16) -0.060(10) -0.012(10) -0.061(9)
C33 0.19(2) 0.090(13) 0.27(3) 0.045(14) 0.015(17) -0.054(14)
C34 0.134(13) 0.177(15) 0.20(2) 0.005(13) -0.045(11) -0.017(10)
C32' 0.29(4) 0.130(18) 0.134(19) -0.019(15) 0.13(2) -0.016(19)
C33' 0.14(2) 0.122(18) 0.103(14) -0.052(13) 0.002(12) -0.078(15)
C34' 0.154(15) 0.100(15) 0.24(2) -0.036(14) 0.068(14) -0.026(12)
C35 0.104(4) 0.078(3) 0.136(5) 0.006(3) 0.009(4) 0.033(3)
C36 0.098(4) 0.173(6) 0.140(6) -0.027(5) -0.019(4) 0.044(4)
C37 0.158(7) 0.192(8) 0.163(8) -0.005(6) -0.030(6) 0.004(6)
C38 0.156(6) 0.231(9) 0.139(6) 0.004(6) 0.043(5) -0.052(6)
C76 0.060(5) 0.120(7) 0.110(6) 0.017(6) 0.007(4) -0.005(5)
O1 0.066(3) 0.090(3) 0.099(3) 0.010(2) 0.007(2) 0.002(2)
C76' 0.040(10) 0.110(16) 0.162(19) 0.026(15) 0.023(10) 0.002(11)
O1' 0.078(9) 0.096(8) 0.088(8) 0.023(6) -0.002(6) -0.039(6)
N1 0.085(3) 0.060(2) 0.092(3) 0.0061(19) 0.009(2) 0.016(2)
N2 0.096(3) 0.050(2) 0.100(3) -0.0025(19) -0.005(2) -0.010(2)
O2 0.086(2) 0.0625(19) 0.148(3) 0.0012(19) -0.032(2) -0.0065(17)
O3 0.156(3) 0.048(2) 0.135(3) 0.0085(18) -0.017(2) -0.0012(19)
O4 0.118(3) 0.052(2) 0.160(3) 0.0037(19) 0.043(2) 0.0143(18)
O5 0.101(3) 0.072(2) 0.179(4) -0.020(2) -0.059(3) 0.0225(19)

loop_
_atom_type_symbol
_atom_type_description
_atom_type_scat_dispersion_real
_atom_type_scat_dispersion_imag
_atom_type_scat_source
C C 0.0181 0.0091 'International Tables Vol C Tables 4.2.6.8 and 6.1.1.4'
H H 0.0000 0.0000 'International Tables Vol C Tables 4.2.6.8 and 6.1.1.4'
N N 0.0311 0.0180 'International Tables Vol C Tables 4.2.6.8 and 6.1.1.4'
O O 0.0492 0.0322 'International Tables Vol C Tables 4.2.6.8 and 6.1.1.4'

loop_
_geom_angle_atom_site_label_1
_geom_angle_atom_site_label_2
_geom_angle_atom_site_label_3
_geom_angle
O1' C1 C6 132.0(7)
O1' C1 C2 108.6(6)
C6 C1 C2 119.3(4)
O1' C1 H1 12.2
C6 C1 H1 120.7
C2 C1 H1 120.0
O1 C2 C3 118.9(5)
O1 C2 C1 120.9(5)
C3 C2 C1 120.0(4)
O1 C2 H2 3.6
C3 C2 H2 121.3
C1 C2 H2 118.8
C2 C3 C4 121.6(4)
C2 C3 H3 119.2
C4 C3 H3 119.2
C3 C4 C5 117.8(4)
C3 C4 C10 121.6(4)
C5 C4 C10 119.9(3)
C6 C5 C4 118.2(4)
C6 C5 C7 121.2(4)
C4 C5 C7 119.9(3)
C1 C6 C5 123.0(4)
C1 C6 H6 118.5
C5 C6 H6 118.5
C8 C7 C24 118.5(3)
C8 C7 C5 117.3(3)
C24 C7 C5 124.1(3)
C7 C8 C21 119.0(3)
C7 C8 C9 120.0(3)
C21 C8 C9 121.0(3)
C10 C9 C18 119.5(3)
C10 C9 C8 120.2(3)
C18 C9 C8 120.3(3)
C9 C10 C11 118.6(3)
C9 C10 C4 117.3(3)
C11 C10 C4 123.9(3)
C12 C11 C16 116.7(3)
C12 C11 C10 124.4(4)
C16 C11 C10 118.9(3)
C13 C12 C11 121.6(4)
C13 C12 H12 119.2
C11 C12 H12 119.2
C12 C13 C14 121.1(4)
C12 C13 H13 119.5
C14 C13 H13 119.5
C15 C14 C13 119.5(4)
C15 C14 H14 120.3
C13 C14 H14 120.3
C14 C15 C16 120.3(4)
C14 C15 C20 119.6(4)
C16 C15 C20 120.1(4)
C15 C16 C17 119.6(4)
C15 C16 C11 120.5(4)
C17 C16 C11 119.9(3)
C18 C17 C16 119.9(4)
C18 C17 C19 118.8(4)
C16 C17 C19 121.2(3)
C17 C18 C9 121.9(3)
C17 C18 H18 119.1
C9 C18 H18 119.1
O2 C19 N2 120.4(4)
O2 C19 C17 122.5(4)
N2 C19 C17 117.1(4)
O3 C20 N2 119.2(4)
O3 C20 C15 122.9(4)
N2 C20 C15 117.9(4)
C22 C21 C8 122.3(4)
C22 C21 H21 118.8
C8 C21 H21 118.8
C21 C22 C23 119.7(4)
C21 C22 C30 119.3(4)
C23 C22 C30 121.0(4)
C22 C23 C28 119.6(4)
C22 C23 C24 119.8(3)
C28 C23 C24 120.6(4)
C23 C24 C25 116.8(3)
C23 C24 C7 119.0(3)
C25 C24 C7 124.0(4)
C26 C25 C24 121.6(4)
C26 C25 H25 119.2
C24 C25 H25 119.2
C25 C26 C27 120.8(4)
C25 C26 H26 119.6
C27 C26 H26 119.6
C28 C27 C26 119.6(4)
C28 C27 H27 120.2
C26 C27 H27 120.2
C27 C28 C23 120.3(4)
C27 C28 C29 119.6(4)
C23 C28 C29 120.0(4)
O4 C29 N1 119.5(4)
O4 C29 C28 122.4(5)
N1 C29 C28 118.1(4)
O5 C30 N1 119.7(4)
O5 C30 C22 122.8(4)
N1 C30 C22 117.5(4)
N2 C31 C32' 108.3(10)
N2 C31 C32 110.9(6)
C32' C31 C32 15(2)
N2 C31 H31A 109.5
C32' C31 H31A 97.3
C32 C31 H31A 109.5
N2 C31 H31B 109.5
C32' C31 H31B 123.2
C32 C31 H31B 109.5
H31A C31 H31B 108.0
N2 C31 H31C 109.7
C32' C31 H31C 111.4
C32 C31 H31C 122.0
H31A C31 H31C 15.9
H31B C31 H31C 93.6
N2 C31 H31D 110.3
C32' C31 H31D 108.9
C32 C31 H31D 94.4
H31A C31 H31D 121.3
H31B C31 H31D 16.6
H31C C31 H31D 108.2
C31 C32 C33 110.7(12)
C31 C32 H32A 109.5
C33 C32 H32A 109.5
C31 C32 H32B 109.5
C33 C32 H32B 109.5
H32A C32 H32B 108.1
C34 C33 C32 109.9(14)
C34 C33 H33A 109.7
C32 C33 H33A 109.7
C34 C33 H33B 109.7
C32 C33 H33B 109.7
H33A C33 H33B 108.2
C31 C32' C33' 114.1(14)
C31 C32' H32C 108.7
C33' C32' H32C 108.7
C31 C32' H32D 108.7
C33' C32' H32D 108.7
H32C C32' H32D 107.6
C34' C33' C32' 110(2)
C34' C33' H33C 109.6
C32' C33' H33C 109.6
C34' C33' H33D 109.6
C32' C33' H33D 109.6
H33C C33' H33D 108.1
C33' C34' H34D 109.5
C33' C34' H34E 109.5
H34D C34' H34E 109.5
C33' C34' H34F 109.5
H34D C34' H34F 109.5
H34E C34' H34F 109.5
N1 C35 C36 108.8(4)
N1 C35 H35A 109.9
C36 C35 H35A 109.9
N1 C35 H35B 109.9
C36 C35 H35B 109.9
H35A C35 H35B 108.3
C37 C36 C35 116.0(5)
C37 C36 H36A 108.3
C35 C36 H36A 108.3
C37 C36 H36B 108.3
C35 C36 H36B 108.3
H36A C36 H36B 107.4
C36 C37 C38 111.8(6)
C36 C37 H37A 109.3
C38 C37 H37A 109.3
C36 C37 H37B 109.3
C38 C37 H37B 109.3
H37A C37 H37B 107.9
C37 C38 H38A 109.5
C37 C38 H38B 109.5
H38A C38 H38B 109.5
C37 C38 H38C 109.5
H38A C38 H38C 109.5
H38B C38 H38C 109.5
C2 O1 C76 121.3(5)
C2 O1 H2 8.4
C76 O1 H2 116.7
O1' C76' H76D 109.5
O1' C76' H76E 109.5
H76D C76' H76E 109.5
O1' C76' H76F 109.5
H76D C76' H76F 109.5
H76E C76' H76F 109.5
C1 O1' C76' 127.3(11)
C1 O1' H1 27.2
C76' O1' H1 152.6
C29 N1 C30 123.6(4)
C29 N1 C35 118.8(4)
C30 N1 C35 117.5(4)
C20 N2 C19 124.0(4)
C20 N2 C31 118.3(3)
C19 N2 C31 117.8(4)

loop_
_geom_bond_atom_site_label_1
_geom_bond_atom_site_label_2
_geom_bond_distance
C1 O1' 1.316(8)
C1 C6 1.357(6)
C1 C2 1.382(6)
C1 H1 0.9482
C2 O1 1.356(5)
C2 C3 1.380(6)
C2 H2 0.9563
C3 C4 1.409(5)
C3 H3 0.9300
C4 C5 1.417(5)
C4 C10 1.455(5)
C5 C6 1.398(5)
C5 C7 1.449(5)
C6 H6 0.9300
C7 C8 1.403(5)
C7 C24 1.447(5)
C8 C21 1.405(5)
C8 C9 1.460(5)
C9 C10 1.400(5)
C9 C18 1.412(5)
C10 C11 1.447(5)
C11 C12 1.406(5)
C11 C16 1.416(5)
C12 C13 1.370(5)
C12 H12 0.9300
C13 C14 1.384(6)
C13 H13 0.9300
C14 C15 1.368(6)
C14 H14 0.9300
C15 C16 1.412(5)
C15 C20 1.478(6)
C16 C17 1.412(5)
C17 C18 1.364(5)
C17 C19 1.472(5)
C18 H18 0.9300
C19 O2 1.216(5)
C19 N2 1.396(5)
C20 O3 1.213(5)
C20 N2 1.396(5)
C21 C22 1.366(5)
C21 H21 0.9300
C22 C23 1.408(5)
C22 C30 1.463(6)
C23 C28 1.412(5)
C23 C24 1.414(5)
C24 C25 1.418(5)
C25 C26 1.368(6)
C25 H25 0.9300
C26 C27 1.394(6)
C26 H26 0.9300
C27 C28 1.371(6)
C27 H27 0.9300
C28 C29 1.470(6)
C29 O4 1.225(5)
C29 N1 1.391(6)
C30 O5 1.215(5)
C30 N1 1.396(5)
C31 N2 1.496(5)
C31 C32' 1.497(15)
C31 C32 1.500(9)
C31 H31A 0.9700
C31 H31B 0.9700
C31 H31C 0.9700
C31 H31D 0.9700
C32 C33 1.530(10)
C32 H32A 0.9700
C32 H32B 0.9700
C33 C34 1.502(10)
C33 H33A 0.9700
C33 H33B 0.9700
C34 H34A 0.9600
C34 H34B 0.9600
C34 H34C 0.9600
C32' C33' 1.544(17)
C32' H32C 0.9700
C32' H32D 0.9700
C33' C34' 1.464(19)
C33' H33C 0.9700
C33' H33D 0.9700
C34' H34D 0.9600
C34' H34E 0.9600
C34' H34F 0.9600
C35 N1 1.471(5)
C35 C36 1.558(6)
C35 H35A 0.9700
C35 H35B 0.9700
C36 C37 1.427(6)
C36 H36A 0.9700
C36 H36B 0.9700
C37 C38 1.510(7)
C37 H37A 0.9700
C37 H37B 0.9700
C38 H38A 0.9600
C38 H38B 0.9600
C38 H38C 0.9600
C76 O1 1.435(6)
C76 H76A 0.9600
C76 H76B 0.9600
C76 H76C 0.9600
O1 H2 0.4060
C76' O1' 1.415(10)
C76' H76D 0.9600
C76' H76E 0.9600
C76' H76F 0.9600
O1' H1 0.4381

loop_
_geom_torsion_atom_site_label_1
_geom_torsion_atom_site_label_2
_geom_torsion_atom_site_label_3
_geom_torsion_atom_site_label_4
_geom_torsion
O1' C1 C2 O1 0.0(7)
C6 C1 C2 O1 176.5(4)
O1' C1 C2 C3 -176.1(6)
C6 C1 C2 C3 0.4(6)
O1 C2 C3 C4 -178.0(4)
C1 C2 C3 C4 -1.9(6)
C2 C3 C4 C5 1.3(5)
C2 C3 C4 C10 171.4(3)
C3 C4 C5 C6 0.6(5)
C10 C4 C5 C6 -169.6(3)
C3 C4 C5 C7 171.5(3)
C10 C4 C5 C7 1.2(5)
O1' C1 C6 C5 177.2(7)
C2 C1 C6 C5 1.7(6)
C4 C5 C6 C1 -2.2(6)
C7 C5 C6 C1 -172.8(4)
C6 C5 C7 C8 150.9(3)
C4 C5 C7 C8 -19.7(5)
C6 C5 C7 C24 -26.2(5)
C4 C5 C7 C24 163.2(3)
C24 C7 C8 C21 13.7(5)
C5 C7 C8 C21 -163.6(3)
C24 C7 C8 C9 -163.6(3)
C5 C7 C8 C9 19.1(5)
C7 C8 C9 C10 0.0(5)
C21 C8 C9 C10 -177.3(3)
C7 C8 C9 C18 178.0(3)
C21 C8 C9 C18 0.7(5)
C18 C9 C10 C11 -11.3(5)
C8 C9 C10 C11 166.6(3)
C18 C9 C10 C4 163.5(3)
C8 C9 C10 C4 -18.5(5)
C3 C4 C10 C9 -152.0(3)
C5 C4 C10 C9 17.8(5)
C3 C4 C10 C11 22.6(5)
C5 C4 C10 C11 -167.6(3)
C9 C10 C11 C12 -163.1(3)
C4 C10 C11 C12 22.3(6)
C9 C10 C11 C16 13.2(5)
C4 C10 C11 C16 -161.3(3)
C16 C11 C12 C13 4.5(6)
C10 C11 C12 C13 -179.0(4)
C11 C12 C13 C14 1.5(6)
C12 C13 C14 C15 -5.3(7)
C13 C14 C15 C16 2.9(6)
C13 C14 C15 C20 -175.6(4)
C14 C15 C16 C17 -174.2(4)
C20 C15 C16 C17 4.3(6)
C14 C15 C16 C11 3.3(6)
C20 C15 C16 C11 -178.3(4)
C12 C11 C16 C15 -6.8(5)
C10 C11 C16 C15 176.5(3)
C12 C11 C16 C17 170.6(3)
C10 C11 C16 C17 -6.0(5)
C15 C16 C17 C18 174.3(3)
C11 C16 C17 C18 -3.2(5)
C15 C16 C17 C19 -3.2(6)
C11 C16 C17 C19 179.3(4)
C16 C17 C18 C9 5.3(6)
C19 C17 C18 C9 -177.2(3)
C10 C9 C18 C17 2.1(5)
C8 C9 C18 C17 -175.8(3)
C18 C17 C19 O2 3.1(7)
C16 C17 C19 O2 -179.5(4)
C18 C17 C19 N2 -176.2(4)
C16 C17 C19 N2 1.3(6)
C14 C15 C20 O3 -4.9(7)
C16 C15 C20 O3 176.6(4)
C14 C15 C20 N2 175.0(4)
C16 C15 C20 N2 -3.5(6)
C7 C8 C21 C22 -4.4(6)
C9 C8 C21 C22 172.9(3)
C8 C21 C22 C23 -5.5(6)
C8 C21 C22 C30 178.0(4)
C21 C22 C23 C28 -171.9(4)
C30 C22 C23 C28 4.5(6)
C21 C22 C23 C24 5.8(6)
C30 C22 C23 C24 -177.8(4)
C22 C23 C24 C25 -172.0(3)
C28 C23 C24 C25 5.7(5)
C22 C23 C24 C7 3.6(5)
C28 C23 C24 C7 -178.7(3)
C8 C7 C24 C23 -13.3(5)
C5 C7 C24 C23 163.7(3)
C8 C7 C24 C25 161.9(3)
C5 C7 C24 C25 -21.0(5)
C23 C24 C25 C26 -3.0(5)
C7 C24 C25 C26 -178.4(4)
C24 C25 C26 C27 -1.3(6)
C25 C26 C27 C28 3.0(6)
C26 C27 C28 C23 -0.2(6)
C26 C27 C28 C29 178.1(4)
C22 C23 C28 C27 173.5(4)
C24 C23 C28 C27 -4.2(6)
C22 C23 C28 C29 -4.9(5)
C24 C23 C28 C29 177.4(3)
C27 C28 C29 O4 7.3(6)
C23 C28 C29 O4 -174.4(4)
C27 C28 C29 N1 -174.9(4)
C23 C28 C29 N1 3.5(6)
C21 C22 C30 O5 -6.2(7)
C23 C22 C30 O5 177.3(5)
C21 C22 C30 N1 173.7(4)
C23 C22 C30 N1 -2.7(6)
N2 C31 C32 C33 -177.0(13)
C32' C31 C32 C33 -94(5)
C31 C32 C33 C34 99(2)
N2 C31 C32' C33' -171(2)
C32 C31 C32' C33' 86(5)
C31 C32' C33' C34' -68(3)
N1 C35 C36 C37 -177.1(6)
C35 C36 C37 C38 179.4(6)
C3 C2 O1 C76 170.0(5)
C1 C2 O1 C76 -6.1(8)
C6 C1 O1' C76' -172.3(14)
C2 C1 O1' C76' 3.6(17)
O4 C29 N1 C30 176.1(4)
C28 C29 N1 C30 -1.8(6)
O4 C29 N1 C35 -7.4(6)
C28 C29 N1 C35 174.7(4)
O5 C30 N1 C29 -178.7(5)
C22 C30 N1 C29 1.4(6)
O5 C30 N1 C35 4.8(7)
C22 C30 N1 C35 -175.2(4)
C36 C35 N1 C29 -94.1(5)
C36 C35 N1 C30 82.6(6)
O3 C20 N2 C19 -178.5(4)
C15 C20 N2 C19 1.6(7)
O3 C20 N2 C31 1.7(7)
C15 C20 N2 C31 -178.1(4)
O2 C19 N2 C20 -179.8(4)
C17 C19 N2 C20 -0.5(6)
O2 C19 N2 C31 -0.1(7)
C17 C19 N2 C31 179.2(4)
C32' C31 N2 C20 -94.6(16)
C32 C31 N2 C20 -78.7(11)
C32' C31 N2 C19 85.6(16)
C32 C31 N2 C19 101.5(11)
